data_4030528
loop_
_publ_author_name
'Gredin, P.'
'de Kozak, A.'
'Chassaing, J.'
'Quarton, M.'

_publ_section_title
;
 The binary system CuF2-CdF2. Structural, spectroscopic and magnetic
 studies on CdCuF4
;
_journal_name_full 'European Journal of Solid State and Inorganic Chemistry'
_journal_page_first 789
_journal_page_last 800
_journal_volume 30
_journal_year 1993
_chemical_formula_sum 'Cd Cu F4'
_chemical_formula_weight 251.95
_space_group_IT_number 140
_symmetry_cell_setting tetragonal
_symmetry_Int_Tables_number 140
_symmetry_space_group_name_Hall '-I 4 2c'
_symmetry_space_group_name_H-M 'I 4/m c m'
_cell_angle_alpha 90
_cell_angle_beta 90
_cell_angle_gamma 90
_cell_formula_units_Z 4
_cell_length_a 5.328(1)
_cell_length_b 5.328(1)
_cell_length_c 10.320(2)
_cell_volume 292.96(10)
_diffrn_ambient_temperature 293
_diffrn_radiation_probe x-ray
_diffrn_radiation_type MoK\a
_diffrn_radiation_wavelength 0.71073
_exptl_absorpt_coefficient_mu 14.427
_exptl_crystal_density_diffrn 5.713
_exptl_crystal_F_000 452
_refine_ls_number_parameters 14
_refine_ls_number_reflns 124
_refine_ls_R_factor_gt 0.021
_refine_ls_wR_factor_gt 0.019
_cod_data_source_file EJSSIC-1993-30-789-800.cif
_cod_data_source_block CdCuF4
_cod_original_cell_volume 293.96(12)
_cod_database_code 4030528

loop_
_symmetry_equiv_pos_site_id
_symmetry_equiv_pos_as_xyz
1 x,y,z
2 -y,x,z
3 -x,-y,z
4 y,-x,z
5 x,-y,1/2-z
6 y,x,1/2-z
7 -x,y,1/2-z
8 -y,-x,1/2-z
9 -x,-y,-z
10 y,-x,-z
11 x,y,-z
12 -y,x,-z
13 -x,y,1/2+z
14 -y,-x,1/2+z
15 x,-y,1/2+z
16 y,x,1/2+z
17 1/2+x,1/2+y,1/2+z
18 1/2-y,1/2+x,1/2+z
19 1/2-x,1/2-y,1/2+z
20 1/2+y,1/2-x,1/2+z
21 1/2+x,1/2-y,-z
22 1/2+y,1/2+x,-z
23 1/2-x,1/2+y,-z
24 1/2-y,1/2-x,-z
25 1/2-x,1/2-y,1/2-z
26 1/2+y,1/2-x,1/2-z
27 1/2+x,1/2+y,1/2-z
28 1/2-y,1/2+x,1/2-z
29 1/2-x,1/2+y,z
30 1/2-y,1/2-x,z
31 1/2+x,1/2-y,z
32 1/2+y,1/2+x,z

loop_
_atom_site_aniso_label
_atom_site_aniso_U_11
_atom_site_aniso_U_22
_atom_site_aniso_U_33
_atom_site_aniso_U_23
_atom_site_aniso_U_13
_atom_site_aniso_U_12
Cd 0.0130(2) 0.0130(2) 0.0128(4) 0.0000 0.0000 0.0000
Cu 0.0167(3) 0.0167(3) 0.0123(6) 0.0000 0.0000 -0.0070(13)
F 0.0199(9) 0.0199(9) 0.0213(19) -0.0045(10) -0.0045(10) -0.0018(14)

loop_
_atom_site_label
_atom_site_type_symbol
_atom_site_thermal_displace_type
_atom_site_fract_x
_atom_site_fract_y
_atom_site_fract_z
_atom_site_occupancy
_atom_site_U_iso_or_equiv
Cd Cd Uani 0.00000 0.00000 0.25000 1.000 0.0129(2)
Cu Cu Uani 0.00000 0.50000 0.00000 1.000 0.0152(2)
F F Uani 0.1831(5) 0.6831(5) 0.1270(3) 1.000 0.0204(8)

loop_
_atom_type_symbol
_atom_type_description
_atom_type_scat_dispersion_real
_atom_type_scat_dispersion_imag
_atom_type_scat_source
Cd Cd -0.8075 1.2024 ' International Tables Vol C Tables 4.2.6.8 and 6.1.1.4'
Cu Cu 0.3201 1.2651 ' International Tables Vol C Tables 4.2.6.8 and 6.1.1.4'
F F 0.0171 0.0103 ' International Tables Vol C Tables 4.2.6.8 and 6.1.1.4'

loop_
_geom_angle_atom_site_label_1
_geom_angle_atom_site_label_2
_geom_angle_atom_site_label_3
_geom_angle
_geom_angle_site_symmetry_1
_geom_angle_site_symmetry_3
_geom_angle_publ_flag
F Cd F 72.69(10) 1_545 2_655 yes
F Cd F 113.88(10) 1_545 3_565 yes
F Cd F 72.69(10) 1_545 4_455 yes
F Cd F 130.42(9) 1_545 5_565 yes
F Cd F 154.98(9) 1_545 6_455 yes
F Cd F 86.95(10) 1_545 7_545 yes
F Cd F 71.89(10) 1_545 8_655 yes
F Cd F 72.69(10) 2_655 3_565 yes
F Cd F 113.88(10) 2_655 4_455 yes
F Cd F 71.89(10) 2_655 5_565 yes
F Cd F 130.42(9) 2_655 6_455 yes
F Cd F 154.98(9) 2_655 7_545 yes
F Cd F 86.95(10) 2_655 8_655 yes
F Cd F 72.69(10) 3_565 4_455 yes
F Cd F 86.95(10) 3_565 5_565 yes
F Cd F 71.89(10) 3_565 6_455 yes
F Cd F 130.42(9) 3_565 7_545 yes
F Cd F 154.98(9) 3_565 8_655 yes
F Cd F 154.98(9) 4_455 5_565 yes
F Cd F 86.95(10) 4_455 6_455 yes
F Cd F 71.89(10) 4_455 7_545 yes
F Cd F 130.42(9) 4_455 8_655 yes
F Cd F 72.69(10) 5_565 6_455 yes
F Cd F 113.88(10) 5_565 7_545 yes
F Cd F 72.69(10) 5_565 8_655 yes
F Cd F 72.69(10) 6_455 7_545 yes
F Cd F 113.88(10) 6_455 8_655 yes
F Cd F 72.69(10) 7_545 8_655 yes
F Cu F 92.94(12) . 3_565 yes
F Cu F 180.00 . 9_565 yes
F Cu F 87.06(12) . 11_555 yes
F Cu F 87.06(12) 3_565 9_565 yes
F Cu F 180.00 3_565 11_555 yes
F Cu F 92.94(12) 9_565 11_555 yes
Cd F Cu 122.20(13) 1_565 . yes
Cd F Cu 122.20(13) 25_555 . yes
Cd F Cd 108.11(12) 1_565 25_555 yes

loop_
_geom_bond_atom_site_label_1
_geom_bond_atom_site_label_2
_geom_bond_distance
_geom_bond_site_symmetry_2
_geom_bond_publ_flag
Cd F 2.327(3) 1_545 yes
Cd F 2.327(3) 2_655 yes
Cd F 2.327(3) 3_565 yes
Cd F 2.327(3) 4_455 yes
Cd F 2.327(3) 5_565 yes
Cd F 2.327(3) 6_455 yes
Cd F 2.327(3) 7_545 yes
Cd F 2.327(3) 8_655 yes
Cu F 1.903(3) . yes
Cu F 1.903(3) 3_565 yes
Cu F 1.903(3) 9_565 yes
Cu F 1.903(3) 11_555 yes
